data_2013486
loop_
_publ_author_name
'Lakshminarasimhan Damodharan'
'Vasantha Pattabhi'
'Rallapalli Sivakumar'
'Sambasivarao Kotha'

_publ_section_title
;
 Precursors to dodecahedrane
;
_journal_issue 7
_journal_name_full 'Acta Crystallographica Section C'
_journal_page_first o373
_journal_page_last o375
_journal_paper_doi 10.1107/S0108270103010825
_journal_volume 59
_journal_year 2003
_chemical_formula_iupac 'C20 H26 O4'
_chemical_formula_moiety 'C20 H26 O4'
_chemical_formula_sum 'C20 H26 O4'
_chemical_formula_weight 330.41
_chemical_name_systematic
;
(2R,2''S,3'bS,4'aR,7'bS,8'aR)-perhydrodispiro[furan-2,3'-
dicyclopenta[a,e]pentalene-7',2''-furan]-5,5''-dione
;
_space_group_IT_number 14
_symmetry_cell_setting monoclinic
_symmetry_space_group_name_Hall '-P 2ybc'
_symmetry_space_group_name_H-M 'P 1 21/c 1'
_atom_sites_solution_hydrogens geom
_atom_sites_solution_primary direct
_atom_sites_solution_secondary difmap
_audit_creation_method SHELXL-97
_cell_angle_alpha 90.00
_cell_angle_beta 91.54(3)
_cell_angle_gamma 90.00
_cell_formula_units_Z 4
_cell_length_a 7.085(3)
_cell_length_b 12.064(5)
_cell_length_c 19.583(5)
_cell_measurement_reflns_used 25
_cell_measurement_temperature 293(2)
_cell_measurement_theta_max 25.62
_cell_measurement_theta_min 8.64
_cell_volume 1673.2(11)
_computing_cell_refinement 'CAD-4 EXPRESS'
_computing_data_collection 'CAD-4 EXPRESS (Enraf--Nonius, 1995)'
_computing_data_reduction 'XCAD4 (Harms & Wocadlo, 1995)'
_computing_molecular_graphics 'ORTEP-3 (Johnson & Burnett, 1996; Farrugia, 1999)'
_computing_structure_refinement 'SHELXL97 (Sheldrick, 1997)'
_computing_structure_solution 'SHELXS97 (Sheldrick, 1997)'
_diffrn_ambient_temperature 293(2)
_diffrn_measured_fraction_theta_full 0.999
_diffrn_measured_fraction_theta_max 0.999
_diffrn_measurement_device_type 'Enraf Nonius CAD4'
_diffrn_measurement_method 'non-profiled \w/2\q scans'
_diffrn_radiation_monochromator graphite
_diffrn_radiation_source 'fine-focus sealed tube'
_diffrn_radiation_type CuK\a
_diffrn_radiation_wavelength 1.5418
_diffrn_reflns_av_R_equivalents 0.0353
_diffrn_reflns_av_sigmaI/netI 0.0642
_diffrn_reflns_limit_h_max 8
_diffrn_reflns_limit_h_min 0
_diffrn_reflns_limit_k_max 14
_diffrn_reflns_limit_k_min 0
_diffrn_reflns_limit_l_max 23
_diffrn_reflns_limit_l_min -23
_diffrn_reflns_number 3346
_diffrn_reflns_theta_full 67.98
_diffrn_reflns_theta_max 67.98
_diffrn_reflns_theta_min 4.30
_diffrn_standards_decay_% 0
_diffrn_standards_interval_count 200
_diffrn_standards_interval_time 120
_diffrn_standards_number 3
_exptl_absorpt_coefficient_mu 0.725
_exptl_absorpt_correction_type none
_exptl_crystal_colour colourless
_exptl_crystal_density_diffrn 1.312
_exptl_crystal_density_method 'not measured'
_exptl_crystal_description 'Rectangular needle'
_exptl_crystal_F_000 712
_exptl_crystal_size_max 0.2
_exptl_crystal_size_mid 0.05
_exptl_crystal_size_min 0.0075
_refine_diff_density_max 0.185
_refine_diff_density_min -0.259
_refine_ls_extinction_method none
_refine_ls_goodness_of_fit_ref 1.022
_refine_ls_hydrogen_treatment constr
_refine_ls_matrix_type full
_refine_ls_number_parameters 217
_refine_ls_number_reflns 3054
_refine_ls_number_restraints 0
_refine_ls_restrained_S_all 1.022
_refine_ls_R_factor_all 0.1159
_refine_ls_R_factor_gt 0.0512
_refine_ls_shift/su_max 0.005
_refine_ls_shift/su_mean 0.001
_refine_ls_structure_factor_coef Fsqd
_refine_ls_weighting_details 'calc w=1/[\s^2^(Fo^2^)+(0.0676P)^2^+0.0257P] where P=(Fo^2^+2Fc^2^)/3'
_refine_ls_weighting_scheme calc
_refine_ls_wR_factor_gt 0.1192
_refine_ls_wR_factor_ref 0.1430
_reflns_number_gt 1727
_reflns_number_total 3054
_reflns_threshold_expression I>2\s(I)
_cod_data_source_file na1610.cif
_cod_data_source_block I
_cod_depositor_comments
;
The following automatic conversions were performed:
'_symmetry_cell_setting' value 'Monoclinic' changed to 'monoclinic'
according to '/home/saulius/struct/CIF-dictionaries/cif_core.dic'
dictionary named 'cif_core.dic' version 2.4.1 from 2010-06-29.

Automatic conversion script
Id: cif_fix_enum 1527 2010-12-29 10:47:43Z saulius 

The following automatic conversions were performed:

'_symmetry_cell_setting' value 'Monoclinic' changed to 'monoclinic'
according to /home/saulius/struct/CIF-dictionaries/cif_core.dic
dictionary named 'cif_core.dic' version 2.4.1 from 2010-06-29.

Automatic conversion script
Id: cif_fix_values 1715 2011-07-08 13:25:40Z adriana 
;
_cod_original_sg_symbol_H-M 'P 21/c'
_cod_database_code 2013486
_cod_database_fobs_code 2013486

loop_
_symmetry_equiv_pos_as_xyz
'x, y, z'
'-x, y+1/2, -z+1/2'
'-x, -y, -z'
'x, -y-1/2, z-1/2'

loop_
_atom_site_label
_atom_site_fract_x
_atom_site_fract_y
_atom_site_fract_z
_atom_site_U_iso_or_equiv
_atom_site_adp_type
_atom_site_calc_flag
_atom_site_refinement_flags
_atom_site_occupancy
_atom_site_disorder_assembly
_atom_site_disorder_group
_atom_site_type_symbol
O1 -0.2004(3) 0.24033(19) 0.20409(12) 0.0728(7) Uani d . 1 . . O
C1 -0.0355(4) 0.2188(2) 0.20106(14) 0.0488(7) Uani d . 1 . . C
C2 0.2323(3) 0.1092(2) 0.20137(13) 0.0405(6) Uani d . 1 . . C
O2 0.0273(2) 0.11409(15) 0.20733(9) 0.0478(5) Uani d . 1 . . O
C3 0.2948(4) 0.2295(2) 0.21526(15) 0.0462(7) Uani d . 1 . . C
H3A 0.3240 0.2410 0.2634 0.055 Uiso calc R 1 . . H
H3B 0.4046 0.2484 0.1891 0.055 Uiso calc R 1 . . H
C4 0.1260(4) 0.2962(2) 0.19243(15) 0.0496(7) Uani d . 1 . . C
H4A 0.1124 0.3618 0.2206 0.059 Uiso calc R 1 . . H
H4B 0.1357 0.3187 0.1451 0.059 Uiso calc R 1 . . H
C5 0.2923(3) 0.0675(2) 0.13113(13) 0.0419(6) Uani d . 1 . . C
H5 0.3161 0.1317 0.1019 0.050 Uiso calc R 1 . . H
C6 0.4822(4) 0.0068(2) 0.14596(15) 0.0493(7) Uani d . 1 . . C
H6 0.5852 0.0466 0.1243 0.059 Uiso calc R 1 . . H
C7 0.5126(4) 0.0079(2) 0.22367(15) 0.0600(8) Uani d . 1 . . C
H7A 0.5638 -0.0624 0.2396 0.072 Uiso calc R 1 . . H
H7B 0.5989 0.0667 0.2375 0.072 Uiso calc R 1 . . H
C8 0.3177(4) 0.0277(2) 0.25244(14) 0.0515(7) Uani d . 1 . . C
H8A 0.2450 -0.0404 0.2538 0.062 Uiso calc R 1 . . H
H8B 0.3265 0.0594 0.2979 0.062 Uiso calc R 1 . . H
C9 0.1680(3) -0.0155(2) 0.09083(13) 0.0442(7) Uani d . 1 . . C
H9 0.0953 0.0241 0.0552 0.053 Uiso calc R 1 . . H
C10 0.3085(4) -0.0943(2) 0.05733(13) 0.0460(7) Uani d . 1 . . C
H10 0.3642 -0.0571 0.0182 0.055 Uiso calc R 1 . . H
C11 0.4588(4) -0.1083(2) 0.11381(17) 0.0579(8) Uani d . 1 . . C
H11A 0.5768 -0.1335 0.0951 0.069 Uiso calc R 1 . . H
H11B 0.4183 -0.1617 0.1475 0.069 Uiso calc R 1 . . H
C12 0.0392(3) -0.0969(2) 0.12675(14) 0.0500(7) Uani d . 1 . . C
H12A -0.0801 -0.0622 0.1372 0.060 Uiso calc R 1 . . H
H12B 0.0984 -0.1236 0.1689 0.060 Uiso calc R 1 . . H
C13 0.0089(4) -0.1925(2) 0.07562(14) 0.0464(7) Uani d . 1 . . C
H13 -0.1030 -0.1779 0.0465 0.056 Uiso calc R 1 . . H
C14 0.1889(3) -0.1929(2) 0.03174(13) 0.0407(6) Uani d . 1 . . C
H14 0.1512 -0.1799 -0.0161 0.049 Uiso calc R 1 . . H
C15 -0.0047(4) -0.3076(2) 0.10727(16) 0.0599(8) Uani d . 1 . . C
H15A -0.0504 -0.3031 0.1534 0.072 Uiso calc R 1 . . H
H15B -0.0893 -0.3545 0.0803 0.072 Uiso calc R 1 . . H
C16 0.1958(4) -0.3528(2) 0.10732(14) 0.0566(8) Uani d . 1 . . C
H16A 0.2718 -0.3226 0.1449 0.068 Uiso calc R 1 . . H
H16B 0.1971 -0.4331 0.1100 0.068 Uiso calc R 1 . . H
C17 0.2644(3) -0.3126(2) 0.03896(13) 0.0443(7) Uani d . 1 . . C
O17 0.4702(2) -0.31673(16) 0.03668(10) 0.0527(5) Uani d . 1 . . O
C18 0.2010(4) -0.3864(2) -0.02122(14) 0.0536(7) Uani d . 1 . . C
H18A 0.1805 -0.4621 -0.0063 0.064 Uiso calc R 1 . . H
H18B 0.0856 -0.3586 -0.0427 0.064 Uiso calc R 1 . . H
C19 0.3625(4) -0.3801(3) -0.06916(16) 0.0665(9) Uani d . 1 . . C
H19A 0.3836 -0.4512 -0.0907 0.080 Uiso calc R 1 . . H
H19B 0.3382 -0.3249 -0.1044 0.080 Uiso calc R 1 . . H
C20 0.5273(4) -0.3479(2) -0.02507(15) 0.0527(7) Uani d . 1 . . C
O20 0.6920(3) -0.3480(2) -0.03866(11) 0.0730(7) Uani d . 1 . . O

loop_
_atom_site_aniso_label
_atom_site_aniso_U_11
_atom_site_aniso_U_22
_atom_site_aniso_U_33
_atom_site_aniso_U_12
_atom_site_aniso_U_13
_atom_site_aniso_U_23
O1 0.0437(12) 0.0678(15) 0.1068(19) 0.0111(11) 0.0004(11) 0.0000(13)
C1 0.0408(16) 0.0489(17) 0.0565(17) 0.0064(13) -0.0042(13) -0.0015(13)
C2 0.0325(13) 0.0391(14) 0.0500(15) -0.0008(11) 0.0021(11) -0.0006(12)
O2 0.0374(10) 0.0441(11) 0.0622(12) -0.0024(8) 0.0056(8) -0.0051(9)
C3 0.0427(15) 0.0399(15) 0.0561(17) -0.0015(12) 0.0017(12) -0.0054(13)
C4 0.0509(17) 0.0364(15) 0.0616(18) 0.0019(13) 0.0034(14) 0.0000(13)
C5 0.0453(15) 0.0343(13) 0.0462(15) -0.0002(12) 0.0050(12) 0.0044(12)
C6 0.0354(14) 0.0425(16) 0.0702(19) -0.0043(12) 0.0054(13) -0.0103(14)
C7 0.0506(17) 0.0489(18) 0.080(2) 0.0092(14) -0.0148(16) -0.0092(16)
C8 0.0608(18) 0.0437(16) 0.0494(16) -0.0029(14) -0.0087(14) 0.0028(13)
C9 0.0450(15) 0.0405(14) 0.0468(15) 0.0070(12) -0.0047(12) 0.0021(12)
C10 0.0462(15) 0.0456(16) 0.0469(15) -0.0043(13) 0.0133(12) -0.0007(12)
C11 0.0293(14) 0.0531(18) 0.091(2) 0.0031(13) -0.0004(14) -0.0208(17)
C12 0.0320(14) 0.0576(18) 0.0609(18) -0.0016(13) 0.0081(12) -0.0139(14)
C13 0.0364(15) 0.0520(16) 0.0506(16) -0.0026(12) -0.0023(12) -0.0081(13)
C14 0.0412(15) 0.0432(15) 0.0375(14) 0.0031(12) -0.0007(11) 0.0025(12)
C15 0.063(2) 0.0607(19) 0.0568(18) -0.0168(16) 0.0125(15) -0.0052(15)
C16 0.075(2) 0.0422(16) 0.0525(18) -0.0051(15) -0.0027(15) 0.0036(13)
C17 0.0376(15) 0.0446(15) 0.0506(16) -0.0020(12) -0.0014(12) -0.0033(13)
O17 0.0419(11) 0.0549(12) 0.0610(12) 0.0076(9) -0.0047(9) -0.0124(10)
C18 0.0569(18) 0.0457(16) 0.0578(18) -0.0030(14) -0.0057(14) -0.0107(14)
C19 0.063(2) 0.084(2) 0.0526(18) 0.0077(18) -0.0038(15) -0.0099(17)
C20 0.0525(18) 0.0504(17) 0.0555(18) 0.0083(14) 0.0045(15) -0.0014(14)
O20 0.0526(13) 0.0873(17) 0.0798(16) 0.0118(12) 0.0114(11) -0.0001(12)

loop_
_atom_type_symbol
_atom_type_description
_atom_type_scat_dispersion_real
_atom_type_scat_dispersion_imag
_atom_type_scat_source
C C 0.0181 0.0091 'International Tables Vol C Tables 4.2.6.8 and 6.1.1.4'
O O 0.0492 0.0322 'International Tables Vol C Tables 4.2.6.8 and 6.1.1.4'
H H 0.0000 0.0000 'International Tables Vol C Tables 4.2.6.8 and 6.1.1.4'

loop_
_geom_angle_atom_site_label_1
_geom_angle_atom_site_label_2
_geom_angle_atom_site_label_3
_geom_angle
O1 C1 O2 121.3(3)
O1 C1 C4 128.5(3)
O2 C1 C4 110.3(2)
O2 C2 C8 110.7(2)
O2 C2 C5 112.6(2)
C8 C2 C5 105.3(2)
O2 C2 C3 103.27(19)
C8 C2 C3 112.8(2)
C5 C2 C3 112.4(2)
C1 O2 C2 111.0(2)
C4 C3 C2 103.3(2)
C4 C3 H3A 111.1
C2 C3 H3A 111.1
C4 C3 H3B 111.1
C2 C3 H3B 111.1
H3A C3 H3B 109.1
C1 C4 C3 103.8(2)
C1 C4 H4A 111.0
C3 C4 H4A 111.0
C1 C4 H4B 111.0
C3 C4 H4B 111.0
H4A C4 H4B 109.0
C2 C5 C9 120.3(2)
C2 C5 C6 104.2(2)
C9 C5 C6 105.7(2)
C2 C5 H5 108.7
C9 C5 H5 108.7
C6 C5 H5 108.7
C7 C6 C11 115.2(2)
C7 C6 C5 106.3(2)
C11 C6 C5 105.5(2)
C7 C6 H6 109.9
C11 C6 H6 109.9
C5 C6 H6 109.9
C8 C7 C6 105.3(2)
C8 C7 H7A 110.7
C6 C7 H7A 110.7
C8 C7 H7B 110.7
C6 C7 H7B 110.7
H7A C7 H7B 108.8
C2 C8 C7 102.0(2)
C2 C8 H8A 111.4
C7 C8 H8A 111.4
C2 C8 H8B 111.4
C7 C8 H8B 111.4
H8A C8 H8B 109.2
C12 C9 C10 101.6(2)
C12 C9 C5 121.6(2)
C10 C9 C5 104.7(2)
C12 C9 H9 109.4
C10 C9 H9 109.4
C5 C9 H9 109.4
C11 C10 C9 102.0(2)
C11 C10 C14 121.2(2)
C9 C10 C14 105.1(2)
C11 C10 H10 109.3
C9 C10 H10 109.3
C14 C10 H10 109.3
C10 C11 C6 105.2(2)
C10 C11 H11A 110.7
C6 C11 H11A 110.7
C10 C11 H11B 110.7
C6 C11 H11B 110.7
H11A C11 H11B 108.8
C9 C12 C13 104.9(2)
C9 C12 H12A 110.8
C13 C12 H12A 110.8
C9 C12 H12B 110.8
C13 C12 H12B 110.8
H12A C12 H12B 108.8
C15 C13 C12 115.3(2)
C15 C13 C14 106.4(2)
C12 C13 C14 105.1(2)
C15 C13 H13 109.9
C12 C13 H13 109.9
C14 C13 H13 109.9
C10 C14 C17 120.5(2)
C10 C14 C13 105.7(2)
C17 C14 C13 103.9(2)
C10 C14 H14 108.8
C17 C14 H14 108.8
C13 C14 H14 108.8
C16 C15 C13 104.9(2)
C16 C15 H15A 110.8
C13 C15 H15A 110.8
C16 C15 H15B 110.8
C13 C15 H15B 110.8
H15A C15 H15B 108.8
C17 C16 C15 101.9(2)
C17 C16 H16A 111.4
C15 C16 H16A 111.4
C17 C16 H16B 111.4
C15 C16 H16B 111.4
H16A C16 H16B 109.3
O17 C17 C16 111.1(2)
O17 C17 C18 103.2(2)
C16 C17 C18 113.4(2)
O17 C17 C14 111.9(2)
C16 C17 C14 105.1(2)
C18 C17 C14 112.2(2)
C20 O17 C17 111.3(2)
C19 C18 C17 103.8(2)
C19 C18 H18A 111.0
C17 C18 H18A 111.0
C19 C18 H18B 111.0
C17 C18 H18B 111.0
H18A C18 H18B 109.0
C20 C19 C18 104.5(2)
C20 C19 H19A 110.9
C18 C19 H19A 110.9
C20 C19 H19B 110.9
C18 C19 H19B 110.9
H19A C19 H19B 108.9
O20 C20 O17 121.2(3)
O20 C20 C19 128.5(3)
O17 C20 C19 110.2(2)

loop_
_geom_bond_atom_site_label_1
_geom_bond_atom_site_label_2
_geom_bond_site_symmetry_2
_geom_bond_distance
_geom_bond_publ_flag
O1 C1 . 1.200(3) ?
C1 O2 . 1.344(3) ?
C1 C4 . 1.490(4) ?
C2 O2 . 1.462(3) ?
C2 C8 . 1.517(4) ?
C2 C5 . 1.535(3) ?
C2 C3 . 1.539(3) ?
C3 C4 . 1.501(4) ?
C3 H3A . 0.9700 ?
C3 H3B . 0.9700 ?
C4 H4A . 0.9700 ?
C4 H4B . 0.9700 ?
C5 C9 . 1.537(3) ?
C5 C6 . 1.552(3) ?
C5 H5 . 0.9800 ?
C6 C7 . 1.531(4) ?
C6 C11 . 1.533(4) ?
C6 H6 . 0.9800 ?
C7 C8 . 1.524(4) ?
C7 H7A . 0.9700 ?
C7 H7B . 0.9700 ?
C8 H8A . 0.9700 ?
C8 H8B . 0.9700 ?
C9 C12 . 1.526(4) ?
C9 C10 . 1.536(3) ?
C9 H9 . 0.9800 ?
C10 C11 . 1.524(4) ?
C10 C14 . 1.537(4) ?
C10 H10 . 0.9800 ?
C11 H11A . 0.9700 ?
C11 H11B . 0.9700 ?
C12 C13 . 1.538(4) ?
C12 H12A . 0.9700 ?
C12 H12B . 0.9700 ?
C13 C15 . 1.525(4) ?
C13 C14 . 1.557(3) ?
C13 H13 . 0.9800 ?
C14 C17 . 1.545(4) ?
C14 H14 . 0.9800 ?
C15 C16 . 1.522(4) ?
C15 H15A . 0.9700 ?
C15 H15B . 0.9700 ?
C16 C17 . 1.516(4) ?
C16 H16A . 0.9700 ?
C16 H16B . 0.9700 ?
C17 O17 . 1.461(3) ?
C17 C18 . 1.535(4) ?
O17 C20 . 1.340(3) ?
C18 C19 . 1.501(4) ?
C18 H18A . 0.9700 ?
C18 H18B . 0.9700 ?
C19 C20 . 1.485(4) ?
C19 H19A . 0.9700 ?
C19 H19B . 0.9700 ?
C20 O20 . 1.203(3) ?

loop_
_geom_hbond_atom_site_label_D
_geom_hbond_atom_site_label_H
_geom_hbond_atom_site_label_A
_geom_hbond_site_symmetry_A
_geom_hbond_distance_DH
_geom_hbond_distance_HA
_geom_hbond_distance_DA
_geom_hbond_angle_DHA
C4 H4B O20 3_655 0.97 2.47 3.366(4) 154
C19 H19B O1 3 0.97 2.39 3.314(4) 159

loop_
_geom_torsion_atom_site_label_1
_geom_torsion_atom_site_label_2
_geom_torsion_atom_site_label_3
_geom_torsion_atom_site_label_4
_geom_torsion
O1 C1 O2 C2 179.6(3)
C4 C1 O2 C2 -1.9(3)
C8 C2 O2 C1 139.9(2)
C5 C2 O2 C1 -102.5(2)
C3 C2 O2 C1 19.0(3)
O2 C2 C3 C4 -27.9(3)
C8 C2 C3 C4 -147.4(2)
C5 C2 C3 C4 93.7(2)
O1 C1 C4 C3 161.9(3)
O2 C1 C4 C3 -16.5(3)
C2 C3 C4 C1 26.8(3)
O2 C2 C5 C9 -31.0(3)
C8 C2 C5 C9 89.7(3)
C3 C2 C5 C9 -147.1(2)
O2 C2 C5 C6 -149.1(2)
C8 C2 C5 C6 -28.4(2)
C3 C2 C5 C6 94.7(2)
C2 C5 C6 C7 4.8(3)
C9 C5 C6 C7 -123.0(2)
C2 C5 C6 C11 127.6(2)
C9 C5 C6 C11 -0.2(3)
C11 C6 C7 C8 -96.1(3)
C5 C6 C7 C8 20.4(3)
O2 C2 C8 C7 162.9(2)
C5 C2 C8 C7 41.0(3)
C3 C2 C8 C7 -81.9(3)
C6 C7 C8 C2 -37.6(3)
C2 C5 C9 C12 -27.8(3)
C6 C5 C9 C12 89.6(3)
C2 C5 C9 C10 -141.7(2)
C6 C5 C9 C10 -24.3(3)
C12 C9 C10 C11 -88.0(2)
C5 C9 C10 C11 39.3(3)
C12 C9 C10 C14 39.3(3)
C5 C9 C10 C14 166.7(2)
C9 C10 C11 C6 -39.6(3)
C14 C10 C11 C6 -155.8(2)
C7 C6 C11 C10 141.7(2)
C5 C6 C11 C10 24.8(3)
C10 C9 C12 C13 -41.1(3)
C5 C9 C12 C13 -156.6(2)
C9 C12 C13 C15 144.2(2)
C9 C12 C13 C14 27.4(3)
C11 C10 C14 C17 -25.1(4)
C9 C10 C14 C17 -139.6(2)
C11 C10 C14 C13 91.9(3)
C9 C10 C14 C13 -22.6(3)
C15 C13 C14 C10 -125.5(2)
C12 C13 C14 C10 -2.8(3)
C15 C13 C14 C17 2.2(3)
C12 C13 C14 C17 124.9(2)
C12 C13 C15 C16 -92.9(3)
C14 C13 C15 C16 23.1(3)
C13 C15 C16 C17 -39.6(3)
C15 C16 C17 O17 162.5(2)
C15 C16 C17 C18 -81.8(3)
C15 C16 C17 C14 41.3(3)
C10 C14 C17 O17 -29.7(3)
C13 C14 C17 O17 -147.6(2)
C10 C14 C17 C16 91.0(3)
C13 C14 C17 C16 -26.9(2)
C10 C14 C17 C18 -145.2(2)
C13 C14 C17 C18 96.9(2)
C16 C17 O17 C20 142.3(2)
C18 C17 O17 C20 20.4(3)
C14 C17 O17 C20 -100.5(2)
O17 C17 C18 C19 -26.0(3)
C16 C17 C18 C19 -146.3(2)
C14 C17 C18 C19 94.7(3)
C17 C18 C19 C20 22.8(3)
C17 O17 C20 O20 174.2(3)
C17 O17 C20 C19 -6.1(3)
C18 C19 C20 O20 168.4(3)
C18 C19 C20 O17 -11.3(3)

loop_
_cod_related_entry_id
_cod_related_entry_database
_cod_related_entry_code
1 ChemSpider 21134510
